data_4030568
loop_
_publ_author_name
'Marin, Lidia'
'Kudrjasova, Julija'
'Verstappen, Pieter'
'Penxten, Huguette'
'Robeyns, Koen'
'Lutsen, Laurence'
'Vanderzande, Dirk J. M.'
'Maes, Wouter'

_publ_section_title
;
 Quinoxaline-Based Cyclo(oligophenylenes).
;
_journal_issue 4
_journal_name_full 'The Journal of organic chemistry'
_journal_page_first 2425
_journal_page_last 2430
_journal_paper_doi 10.1021/jo502771a
_journal_volume 80
_journal_year 2015
_chemical_formula_moiety 'C60 H36 N6, 3(C H Cl3)'
_chemical_formula_sum 'C63 H39 Cl9 N6'
_chemical_formula_weight 1199.05
_chemical_name_systematic
; 
 ? 
;
_space_group_IT_number 2
_symmetry_cell_setting triclinic
_symmetry_space_group_name_Hall '-P 1'
_symmetry_space_group_name_H-M 'P -1'
_atom_sites_solution_hydrogens geom
_atom_sites_solution_primary direct
_atom_sites_solution_secondary difmap
_audit_creation_method SHELXL-97
_cell_angle_alpha 89.424(7)
_cell_angle_beta 70.125(10)
_cell_angle_gamma 62.429(12)
_cell_formula_units_Z 2
_cell_length_a 13.7108(19)
_cell_length_b 13.7888(13)
_cell_length_c 17.7891(15)
_cell_measurement_reflns_used 5542
_cell_measurement_temperature 150(2)
_cell_measurement_theta_max 25.5783
_cell_measurement_theta_min 2.9529
_cell_volume 2759.5(7)
_computing_cell_refinement
;
CrysAlisPro, Agilent Technologies,
Version 1.171.36.21 (release 14-08-2012 CrysAlis171 .NET)
(compiled Sep 14 2012,17:21:16)
;
_computing_data_collection MAR
_computing_data_reduction
;
CrysAlisPro, Agilent Technologies,
Version 1.171.36.21 (release 14-08-2012 CrysAlis171 .NET)
(compiled Sep 14 2012,17:21:16)
;
_computing_structure_refinement 'SHELXL-97 (Sheldrick, 1997)'
_computing_structure_solution 'SHELXS-97 (Sheldrick, 1990)'
_diffrn_ambient_temperature 150(2)
_diffrn_measured_fraction_theta_full 0.952
_diffrn_measured_fraction_theta_max 0.951
_diffrn_measurement_device_type 'MAR345 image plate'
_diffrn_measurement_method
;
'100 images, \D\F 2.0\% '
'100 images, \D\F 2.0\% (2nd orientation)'
;
_diffrn_radiation_monochromator 'Xenocs Fox3D mirror'
_diffrn_radiation_source 'Rigaku UltraX 18 rotating anode'
_diffrn_radiation_type MoK\a
_diffrn_radiation_wavelength 0.71073
_diffrn_reflns_av_R_equivalents 0.0705
_diffrn_reflns_av_sigmaI/netI 0.0441
_diffrn_reflns_limit_h_max 16
_diffrn_reflns_limit_h_min -16
_diffrn_reflns_limit_k_max 16
_diffrn_reflns_limit_k_min -16
_diffrn_reflns_limit_l_max 21
_diffrn_reflns_limit_l_min -21
_diffrn_reflns_number 40034
_diffrn_reflns_theta_full 25.24
_diffrn_reflns_theta_max 25.35
_diffrn_reflns_theta_min 2.96
_exptl_absorpt_coefficient_mu 0.505
_exptl_absorpt_correction_T_max 1.00000
_exptl_absorpt_correction_T_min 0.90103
_exptl_absorpt_correction_type multi-scan
_exptl_absorpt_process_details
;
CrysAlisPro, Agilent Technologies,
Version 1.171.36.21 (release 14-08-2012 CrysAlis171 .NET)
(compiled Sep 14 2012,17:21:16)
Empirical absorption correction using spherical harmonics,
 implemented in SCALE3 ABSPACK scaling algorithm.
;
_exptl_crystal_density_diffrn 1.443
_exptl_crystal_density_method 'not measured'
_exptl_crystal_F_000 1224
_exptl_crystal_size_max 0.30
_exptl_crystal_size_mid 0.18
_exptl_crystal_size_min 0.12
_refine_diff_density_max 0.829
_refine_diff_density_min -0.944
_refine_diff_density_rms 0.070
_refine_ls_extinction_method none
_refine_ls_goodness_of_fit_ref 1.015
_refine_ls_hydrogen_treatment constr
_refine_ls_matrix_type full
_refine_ls_number_parameters 703
_refine_ls_number_reflns 9622
_refine_ls_number_restraints 0
_refine_ls_restrained_S_all 1.015
_refine_ls_R_factor_all 0.0748
_refine_ls_R_factor_gt 0.0586
_refine_ls_shift/su_max 0.000
_refine_ls_shift/su_mean 0.000
_refine_ls_structure_factor_coef Fsqd
_refine_ls_weighting_details 'calc w=1/[\s^2^(Fo^2^)+(0.0778P)^2^+3.3455P] where P=(Fo^2^+2Fc^2^)/3'
_refine_ls_weighting_scheme calc
_refine_ls_wR_factor_gt 0.1489
_refine_ls_wR_factor_ref 0.1599
_reflns_number_gt 7634
_reflns_number_total 9622
_reflns_threshold_expression >2sigma(I)
_cod_data_source_file jo502771a_si_002.cif
_cod_data_source_block lm424
_cod_depositor_comments 'Adding full bibliography for 4030567--4030568.cif.'
_cod_original_cell_volume 2759.5(5)
_cod_database_code 4030568

loop_
_symmetry_equiv_pos_as_xyz
'x, y, z'
'-x, -y, -z'

loop_
_atom_site_label
_atom_site_type_symbol
_atom_site_fract_x
_atom_site_fract_y
_atom_site_fract_z
_atom_site_U_iso_or_equiv
_atom_site_adp_type
_atom_site_occupancy
_atom_site_symmetry_multiplicity
_atom_site_calc_flag
_atom_site_refinement_flags
N1 N -0.54622(15) 0.58763(16) 0.27999(12) 0.0279(5) Uani 1 1 d .
C2 C -0.43511(17) 0.51053(18) 0.24041(14) 0.0261(5) Uani 1 1 d .
C3 C -0.39330(18) 0.46240(19) 0.15652(14) 0.0264(5) Uani 1 1 d .
N4 N -0.46222(15) 0.49785(16) 0.11459(12) 0.0284(5) Uani 1 1 d .
C5 C -0.57743(18) 0.57931(19) 0.15470(15) 0.0286(5) Uani 1 1 d .
C6 C -0.61975(18) 0.62277(18) 0.23752(15) 0.0275(5) Uani 1 1 d .
C7 C -0.73951(19) 0.7063(2) 0.27761(17) 0.0354(6) Uani 1 1 d .
H7 H -0.7690 0.7360 0.3335 0.042 Uiso 1 1 calc R
C8 C -0.8124(2) 0.7437(2) 0.23502(18) 0.0406(7) Uani 1 1 d .
H8 H -0.8931 0.7992 0.2619 0.049 Uiso 1 1 calc R
C9 C -0.7697(2) 0.7014(2) 0.15219(17) 0.0399(7) Uani 1 1 d .
H9 H -0.8217 0.7297 0.1237 0.048 Uiso 1 1 calc R
C10 C -0.6548(2) 0.6202(2) 0.11188(16) 0.0353(6) Uani 1 1 d .
H10 H -0.6271 0.5916 0.0559 0.042 Uiso 1 1 calc R
C11 C -0.35523(18) 0.47685(19) 0.28632(14) 0.0270(5) Uani 1 1 d .
C12 C -0.38861(18) 0.44690(19) 0.36228(14) 0.0280(5) Uani 1 1 d .
H12 H -0.4633 0.4492 0.3850 0.034 Uiso 1 1 calc R
C13 C -0.31382(19) 0.41389(19) 0.40468(14) 0.0282(5) Uani 1 1 d .
H13 H -0.3374 0.3925 0.4558 0.034 Uiso 1 1 calc R
C14 C -0.20489(18) 0.41149(19) 0.37391(14) 0.0267(5) Uani 1 1 d .
C15 C -0.17355(19) 0.4442(2) 0.29864(15) 0.0350(6) Uani 1 1 d .
H15 H -0.1002 0.4447 0.2767 0.042 Uiso 1 1 calc R
C16 C -0.24698(19) 0.4756(2) 0.25583(15) 0.0340(6) Uani 1 1 d .
H16 H -0.2232 0.4967 0.2046 0.041 Uiso 1 1 calc R
C17 C -0.12104(18) 0.37137(19) 0.41732(13) 0.0273(5) Uani 1 1 d .
C18 C -0.1194(2) 0.2935(2) 0.46667(16) 0.0358(6) Uani 1 1 d .
H18 H -0.1760 0.2688 0.4759 0.043 Uiso 1 1 calc R
C19 C -0.0372(2) 0.2506(2) 0.50314(17) 0.0381(6) Uani 1 1 d .
H19 H -0.0382 0.1964 0.5363 0.046 Uiso 1 1 calc R
C20 C 0.04518(18) 0.2839(2) 0.49275(14) 0.0292(6) Uani 1 1 d .
C21 C 0.0392(3) 0.3667(3) 0.4480(2) 0.0730(9) Uani 1 1 d .
H21 H 0.0921 0.3951 0.4425 0.088 Uiso 1 1 calc R
C22 C -0.0421(2) 0.4099(3) 0.4106(2) 0.0667(8) Uani 1 1 d .
H22 H -0.0436 0.4670 0.3798 0.080 Uiso 1 1 calc R
N23 N 0.09753(17) 0.28427(19) 0.60803(12) 0.0371(6) Uani 1 1 d .
C24 C 0.13224(19) 0.2360(2) 0.53355(14) 0.0285(5) Uani 1 1 d .
C25 C 0.24498(19) 0.13825(19) 0.49512(14) 0.0272(5) Uani 1 1 d .
N26 N 0.31755(17) 0.09034(17) 0.53326(12) 0.0325(5) Uani 1 1 d .
C27 C 0.28325(19) 0.1407(2) 0.61066(14) 0.0306(5) Uani 1 1 d .
C28 C 0.1743(2) 0.2381(2) 0.64747(14) 0.0331(6) Uani 1 1 d .
C29 C 0.1436(3) 0.2913(3) 0.72557(16) 0.0496(8) Uani 1 1 d .
H29 H 0.0696 0.3572 0.7510 0.060 Uiso 1 1 calc R
C30 C 0.2206(3) 0.2479(3) 0.76432(17) 0.0515(8) Uani 1 1 d .
H30 H 0.1999 0.2840 0.8169 0.062 Uiso 1 1 calc R
C31 C 0.3299(2) 0.1508(2) 0.72783(16) 0.0426(6) Uani 1 1 d .
H31 H 0.3829 0.1224 0.7556 0.051 Uiso 1 1 calc R
C32 C 0.3611(2) 0.0966(2) 0.65307(16) 0.0387(6) Uani 1 1 d .
H32 H 0.4345 0.0297 0.6293 0.046 Uiso 1 1 calc R
C33 C 0.28539(19) 0.08579(19) 0.40973(14) 0.0291(6) Uani 1 1 d .
C34 C 0.2949(2) -0.0159(2) 0.39351(15) 0.0362(6) Uani 1 1 d .
H34 H 0.2727 -0.0513 0.4371 0.043 Uiso 1 1 calc R
C35 C 0.3367(2) -0.0677(2) 0.31405(15) 0.0362(6) Uani 1 1 d .
H35 H 0.3412 -0.1376 0.3043 0.043 Uiso 1 1 calc R
C36 C 0.37189(19) -0.02027(19) 0.24888(14) 0.0274(5) Uani 1 1 d .
C37 C 0.3607(3) 0.0826(2) 0.26661(17) 0.0562(8) Uani 1 1 d .
H37 H 0.3830 0.1184 0.2232 0.067 Uiso 1 1 calc R
C38 C 0.3181(3) 0.1350(2) 0.34560(17) 0.0605(9) Uani 1 1 d .
H38 H 0.3114 0.2058 0.3556 0.073 Uiso 1 1 calc R
C39 C 0.41369(18) -0.07444(19) 0.16398(14) 0.0276(5) Uani 1 1 d .
C40 C 0.47644(18) -0.18995(19) 0.14103(14) 0.0269(5) Uani 1 1 d .
H40 H 0.4966 -0.2352 0.1798 0.032 Uiso 1 1 calc R
C41 C 0.50968(18) -0.23938(19) 0.06274(14) 0.0268(5) Uani 1 1 d .
H41 H 0.5532 -0.3181 0.0482 0.032 Uiso 1 1 calc R
C42 C 0.48021(18) -0.17541(19) 0.00503(14) 0.0261(5) Uani 1 1 d .
C43 C 0.4204(2) -0.0603(2) 0.02700(15) 0.0308(6) Uani 1 1 d .
H43 H 0.4014 -0.0151 -0.0120 0.037 Uiso 1 1 calc R
C44 C 0.3884(2) -0.0110(2) 0.10488(15) 0.0343(6) Uani 1 1 d .
H44 H 0.3483 0.0677 0.1185 0.041 Uiso 1 1 calc R
N45 N 0.62088(15) -0.31518(16) -0.11276(12) 0.0286(5) Uani 1 1 d .
C46 C 0.51229(18) -0.22967(19) -0.07804(14) 0.0263(5) Uani 1 1 d .
C47 C 0.43142(18) -0.19135(19) -0.12016(14) 0.0259(5) Uani 1 1 d .
N48 N 0.46508(15) -0.23663(16) -0.19613(11) 0.0268(5) Uani 1 1 d .
C49 C 0.57775(18) -0.32319(19) -0.23251(14) 0.0269(5) Uani 1 1 d .
C50 C 0.65548(19) -0.36425(19) -0.19035(14) 0.0290(6) Uani 1 1 d .
C51 C 0.7712(2) -0.4544(2) -0.23060(16) 0.0355(6) Uani 1 1 d .
H51 H 0.8241 -0.4830 -0.2027 0.043 Uiso 1 1 calc R
C52 C 0.8074(2) -0.5006(2) -0.30889(16) 0.0350(6) Uani 1 1 d .
H52 H 0.8857 -0.5606 -0.3356 0.042 Uiso 1 1 calc R
C53 C 0.7300(2) -0.4602(2) -0.35072(15) 0.0348(6) Uani 1 1 d .
H53 H 0.7562 -0.4934 -0.4054 0.042 Uiso 1 1 calc R
C54 C 0.6169(2) -0.3733(2) -0.31335(15) 0.0317(6) Uani 1 1 d .
H54 H 0.5649 -0.3468 -0.3419 0.038 Uiso 1 1 calc R
C55 C 0.30707(18) -0.09938(18) -0.08177(13) 0.0252(5) Uani 1 1 d .
C56 C 0.23507(18) -0.09107(19) -0.00209(14) 0.0277(5) Uani 1 1 d .
H56 H 0.2641 -0.1477 0.0279 0.033 Uiso 1 1 calc R
C57 C 0.12274(18) -0.00187(19) 0.03345(14) 0.0271(5) Uani 1 1 d .
H57 H 0.0757 0.0020 0.0879 0.032 Uiso 1 1 calc R
C58 C 0.07561(17) 0.08335(18) -0.00811(13) 0.0236(5) Uani 1 1 d .
C59 C 0.14600(19) 0.07117(19) -0.08958(14) 0.0276(5) Uani 1 1 d .
H59 H 0.1152 0.1253 -0.1208 0.033 Uiso 1 1 calc R
C60 C 0.25960(18) -0.01836(19) -0.12549(14) 0.0268(5) Uani 1 1 d .
H60 H 0.3057 -0.0245 -0.1807 0.032 Uiso 1 1 calc R
C61 C -0.04348(17) 0.18220(18) 0.03283(13) 0.0236(5) Uani 1 1 d .
C62 C -0.12023(18) 0.18228(19) 0.10879(14) 0.0279(5) Uani 1 1 d .
H62 H -0.0953 0.1181 0.1332 0.033 Uiso 1 1 calc R
C63 C -0.23097(18) 0.27302(19) 0.14905(14) 0.0280(5) Uani 1 1 d .
H63 H -0.2801 0.2710 0.2010 0.034 Uiso 1 1 calc R
C64 C -0.27127(17) 0.36735(19) 0.11426(14) 0.0260(5) Uani 1 1 d .
C65 C -0.19702(19) 0.3684(2) 0.03902(15) 0.0314(6) Uani 1 1 d .
H65 H -0.2234 0.4319 0.0140 0.038 Uiso 1 1 calc R
C66 C -0.08455(19) 0.2780(2) -0.00046(14) 0.0308(6) Uani 1 1 d .
H66 H -0.0345 0.2817 -0.0514 0.037 Uiso 1 1 calc R
C71 C 0.1633(2) 0.3344(2) 0.07263(17) 0.0437(7) Uani 1 1 d .
H71 H 0.2328 0.3376 0.0766 0.052 Uiso 1 1 calc R
Cl72 Cl 0.11613(9) 0.26670(8) 0.14826(7) 0.0885(4) Uani 1 1 d .
Cl73 Cl 0.20749(8) 0.25872(12) -0.02184(6) 0.1051(4) Uani 1 1 d .
Cl74 Cl 0.04644(7) 0.47094(7) 0.08871(6) 0.0665(2) Uani 1 1 d .
C75 C 0.4919(2) 0.7815(2) 0.49285(18) 0.0442(7) Uani 1 1 d .
H75 H 0.4949 0.8483 0.4723 0.053 Uiso 1 1 calc R
Cl76 Cl 0.63450(6) 0.68357(6) 0.48903(5) 0.04688(19) Uani 1 1 d .
Cl77 Cl 0.45100(7) 0.72270(6) 0.42970(5) 0.0557(2) Uani 1 1 d .
Cl78 Cl 0.38854(7) 0.82274(6) 0.59388(5) 0.0579(2) Uani 1 1 d .
C79 C 0.0691(2) 0.9275(2) 0.67664(17) 0.0451(7) Uani 1 1 d .
H79 H 0.1335 0.8482 0.6586 0.054 Uiso 1 1 calc R
Cl80 Cl 0.05745(8) 0.98710(7) 0.58993(5) 0.0658(3) Uani 1 1 d .
Cl81 Cl -0.06402(7) 0.93086(8) 0.73514(6) 0.0706(2) Uani 1 1 d .
Cl82 Cl 0.10705(6) 0.99741(7) 0.73347(5) 0.05041(19) Uani 1 1 d .

loop_
_atom_site_aniso_label
_atom_site_aniso_U_11
_atom_site_aniso_U_22
_atom_site_aniso_U_33
_atom_site_aniso_U_23
_atom_site_aniso_U_13
_atom_site_aniso_U_12
N1 0.0223(7) 0.0292(9) 0.0320(10) 0.0063(8) -0.0117(7) -0.0114(7)
C2 0.0185(8) 0.0272(10) 0.0324(11) 0.0083(9) -0.0097(8) -0.0110(8)
C3 0.0209(8) 0.0297(11) 0.0295(11) 0.0095(9) -0.0119(8) -0.0115(8)
N4 0.0203(7) 0.0318(9) 0.0295(9) 0.0087(8) -0.0107(7) -0.0091(7)
C5 0.0225(9) 0.0285(11) 0.0358(12) 0.0106(9) -0.0138(8) -0.0114(8)
C6 0.0215(9) 0.0259(10) 0.0370(12) 0.0094(9) -0.0146(8) -0.0107(8)
C7 0.0216(10) 0.0319(12) 0.0444(14) 0.0003(11) -0.0100(10) -0.0084(9)
C8 0.0210(10) 0.0331(13) 0.0577(16) 0.0061(12) -0.0166(10) -0.0042(9)
C9 0.0263(10) 0.0413(13) 0.0524(14) 0.0146(12) -0.0237(10) -0.0107(10)
C10 0.0282(10) 0.0414(13) 0.0375(12) 0.0126(11) -0.0175(9) -0.0146(9)
C11 0.0217(9) 0.0282(11) 0.0291(11) 0.0035(9) -0.0116(8) -0.0094(8)
C12 0.0184(8) 0.0338(11) 0.0298(11) 0.0041(9) -0.0068(8) -0.0127(8)
C13 0.0266(9) 0.0321(11) 0.0246(11) 0.0068(9) -0.0095(8) -0.0135(8)
C14 0.0244(9) 0.0288(11) 0.0260(11) 0.0037(9) -0.0120(8) -0.0104(8)
C15 0.0250(9) 0.0538(14) 0.0329(12) 0.0151(11) -0.0145(9) -0.0222(9)
C16 0.0284(10) 0.0502(13) 0.0277(11) 0.0136(10) -0.0127(9) -0.0211(9)
C17 0.0246(9) 0.0324(11) 0.0226(10) 0.0034(9) -0.0097(8) -0.0116(8)
C18 0.0324(10) 0.0345(12) 0.0504(14) 0.0126(11) -0.0250(10) -0.0176(9)
C19 0.0410(11) 0.0343(12) 0.0480(14) 0.0177(11) -0.0270(10) -0.0185(9)
C20 0.0224(9) 0.0377(12) 0.0223(10) 0.0035(9) -0.0095(8) -0.0100(9)
C21 0.0754(12) 0.121(2) 0.0970(19) 0.0822(16) -0.0691(13) -0.0819(13)
C22 0.0664(12) 0.111(2) 0.0827(17) 0.0754(15) -0.0585(12) -0.0698(13)
N23 0.0256(9) 0.0502(12) 0.0231(9) 0.0014(9) -0.0099(7) -0.0082(9)
C24 0.0271(9) 0.0358(11) 0.0223(10) 0.0054(9) -0.0095(8) -0.0151(9)
C25 0.0293(9) 0.0288(11) 0.0264(11) 0.0061(9) -0.0134(8) -0.0144(8)
N26 0.0325(9) 0.0305(10) 0.0318(10) 0.0042(8) -0.0171(8) -0.0098(8)
C27 0.0343(10) 0.0366(11) 0.0285(11) 0.0099(9) -0.0167(9) -0.0200(9)
C28 0.0313(10) 0.0432(13) 0.0231(11) 0.0082(10) -0.0127(9) -0.0153(9)
C29 0.0503(14) 0.0559(17) 0.0260(12) -0.0015(12) -0.0161(11) -0.0117(13)
C30 0.0708(15) 0.0631(17) 0.0306(13) 0.0091(12) -0.0289(12) -0.0339(14)
C31 0.0552(12) 0.0568(15) 0.0397(12) 0.0224(11) -0.0342(10) -0.0349(11)
C32 0.0409(11) 0.0442(13) 0.0419(13) 0.0167(11) -0.0276(10) -0.0211(10)
C33 0.0295(10) 0.0269(11) 0.0255(11) -0.0003(9) -0.0124(9) -0.0081(9)
C34 0.0382(11) 0.0353(12) 0.0285(12) 0.0034(10) -0.0038(10) -0.0189(10)
C35 0.0426(11) 0.0312(11) 0.0306(12) -0.0027(10) -0.0055(10) -0.0206(9)
C36 0.0268(9) 0.0272(11) 0.0262(11) 0.0009(9) -0.0113(8) -0.0107(8)
C37 0.1104(19) 0.0483(14) 0.0270(13) 0.0117(11) -0.0230(13) -0.0541(13)
C38 0.121(2) 0.0470(14) 0.0312(14) 0.0086(12) -0.0251(14) -0.0579(14)
C39 0.0262(9) 0.0312(11) 0.0264(11) 0.0011(9) -0.0102(8) -0.0146(8)
C40 0.0255(9) 0.0286(11) 0.0255(11) 0.0036(9) -0.0100(8) -0.0120(8)
C41 0.0206(9) 0.0241(10) 0.0296(11) -0.0002(9) -0.0080(8) -0.0071(8)
C42 0.0217(8) 0.0305(11) 0.0249(10) 0.0000(9) -0.0095(8) -0.0113(8)
C43 0.0367(10) 0.0305(11) 0.0289(11) 0.0048(9) -0.0184(9) -0.0152(9)
C44 0.0428(11) 0.0253(11) 0.0340(12) 0.0011(10) -0.0179(10) -0.0136(9)
N45 0.0229(8) 0.0316(9) 0.0264(9) -0.0033(8) -0.0075(7) -0.0106(7)
C46 0.0227(9) 0.0287(10) 0.0261(11) 0.0004(9) -0.0076(8) -0.0127(8)
C47 0.0235(9) 0.0279(10) 0.0233(10) 0.0012(9) -0.0075(8) -0.0110(8)
N48 0.0227(7) 0.0317(9) 0.0232(9) -0.0006(8) -0.0069(7) -0.0121(7)
C49 0.0213(9) 0.0279(10) 0.0270(11) -0.0019(9) -0.0047(8) -0.0114(8)
C50 0.0243(9) 0.0312(11) 0.0284(11) -0.0027(9) -0.0067(9) -0.0133(8)
C51 0.0242(10) 0.0342(12) 0.0389(13) -0.0039(11) -0.0101(10) -0.0081(9)
C52 0.0241(10) 0.0305(11) 0.0387(14) -0.0067(10) -0.0023(10) -0.0107(9)
C53 0.0339(11) 0.0357(12) 0.0265(12) -0.0090(10) 0.0003(10) -0.0184(9)
C54 0.0311(10) 0.0375(12) 0.0280(12) -0.0008(10) -0.0095(9) -0.0190(9)
C55 0.0219(9) 0.0274(10) 0.0231(10) -0.0024(9) -0.0086(8) -0.0095(8)
C56 0.0251(9) 0.0280(11) 0.0266(11) 0.0044(9) -0.0115(8) -0.0092(8)
C57 0.0233(9) 0.0334(11) 0.0220(10) 0.0024(9) -0.0080(8) -0.0123(8)
C58 0.0208(8) 0.0252(10) 0.0270(10) 0.0014(9) -0.0110(8) -0.0116(7)
C59 0.0272(9) 0.0283(11) 0.0271(11) 0.0051(9) -0.0119(8) -0.0122(8)
C60 0.0247(9) 0.0320(11) 0.0206(10) 0.0010(9) -0.0068(8) -0.0127(8)
C61 0.0209(8) 0.0282(10) 0.0263(10) 0.0022(9) -0.0115(8) -0.0138(7)
C62 0.0244(9) 0.0256(10) 0.0320(11) 0.0069(9) -0.0104(8) -0.0112(8)
C63 0.0209(9) 0.0310(11) 0.0292(11) 0.0058(9) -0.0078(8) -0.0116(8)
C64 0.0186(8) 0.0287(11) 0.0296(11) 0.0043(9) -0.0112(8) -0.0093(8)
C65 0.0235(9) 0.0316(11) 0.0336(12) 0.0115(10) -0.0131(9) -0.0077(9)
C66 0.0220(9) 0.0362(12) 0.0278(11) 0.0087(10) -0.0079(8) -0.0103(9)
C71 0.0384(11) 0.0560(15) 0.0408(14) 0.0008(12) -0.0163(11) -0.0252(11)
Cl72 0.0675(5) 0.0574(5) 0.0974(7) 0.0306(5) -0.0026(5) -0.0173(4)
Cl73 0.0649(4) 0.1825(9) 0.0647(5) -0.0501(6) -0.0049(4) -0.0702(5)
Cl74 0.0629(4) 0.0608(4) 0.0819(5) 0.0310(4) -0.0425(4) -0.0248(3)
C75 0.0413(12) 0.0358(13) 0.0482(16) 0.0084(12) -0.0099(12) -0.0181(10)
Cl76 0.0393(3) 0.0429(3) 0.0474(4) 0.0039(3) -0.0083(3) -0.0171(3)
Cl77 0.0621(4) 0.0468(4) 0.0617(4) 0.0119(3) -0.0300(3) -0.0248(3)
Cl78 0.0457(4) 0.0458(4) 0.0554(5) -0.0049(3) 0.0023(3) -0.0163(3)
C79 0.0468(13) 0.0407(14) 0.0408(14) 0.0132(12) -0.0148(11) -0.0174(11)
Cl80 0.0985(5) 0.0588(4) 0.0394(4) 0.0200(3) -0.0305(4) -0.0352(4)
Cl81 0.0681(4) 0.0981(6) 0.0644(5) 0.0241(4) -0.0237(4) -0.0562(4)
Cl82 0.0427(3) 0.0592(4) 0.0475(4) 0.0116(3) -0.0190(3) -0.0222(3)

loop_
_atom_type_symbol
_atom_type_description
_atom_type_scat_dispersion_real
_atom_type_scat_dispersion_imag
_atom_type_scat_source
C C 0.0033 0.0016 'International Tables Vol C Tables 4.2.6.8 and 6.1.1.4'
H H 0.0000 0.0000 'International Tables Vol C Tables 4.2.6.8 and 6.1.1.4'
N N 0.0061 0.0033 'International Tables Vol C Tables 4.2.6.8 and 6.1.1.4'
Cl Cl 0.1484 0.1585 'International Tables Vol C Tables 4.2.6.8 and 6.1.1.4'

loop_
_geom_angle_atom_site_label_1
_geom_angle_atom_site_label_2
_geom_angle_atom_site_label_3
_geom_angle
C2 N1 C6 117.2(2)
N1 C2 C3 121.4(2)
N1 C2 C11 116.6(2)
C3 C2 C11 122.00(17)
N4 C3 C2 121.72(18)
N4 C3 C64 116.9(2)
C2 C3 C64 121.4(2)
C3 N4 C5 117.3(2)
N4 C5 C6 120.9(2)
N4 C5 C10 119.3(2)
C6 C5 C10 119.79(19)
N1 C6 C5 121.24(18)
N1 C6 C7 119.0(2)
C5 C6 C7 119.7(2)
C8 C7 C6 119.3(2)
C8 C7 H7 120.4
C6 C7 H7 120.4
C7 C8 C9 121.0(2)
C7 C8 H8 119.5
C9 C8 H8 119.5
C10 C9 C8 121.2(2)
C10 C9 H9 119.4
C8 C9 H9 119.4
C9 C10 C5 119.1(2)
C9 C10 H10 120.5
C5 C10 H10 120.5
C16 C11 C12 118.2(2)
C16 C11 C2 121.4(2)
C12 C11 C2 120.4(2)
C13 C12 C11 120.6(2)
C13 C12 H12 119.7
C11 C12 H12 119.7
C12 C13 C14 121.3(2)
C12 C13 H13 119.4
C14 C13 H13 119.4
C13 C14 C15 117.7(2)
C13 C14 C17 121.8(2)
C15 C14 C17 120.5(2)
C16 C15 C14 121.2(2)
C16 C15 H15 119.4
C14 C15 H15 119.4
C15 C16 C11 121.0(2)
C15 C16 H16 119.5
C11 C16 H16 119.5
C18 C17 C22 116.7(2)
C18 C17 C14 120.9(2)
C22 C17 C14 122.3(2)
C17 C18 C19 121.4(3)
C17 C18 H18 119.3
C19 C18 H18 119.3
C20 C19 C18 121.8(3)
C20 C19 H19 119.1
C18 C19 H19 119.1
C19 C20 C21 117.1(2)
C19 C20 C24 120.3(2)
C21 C20 C24 122.5(3)
C20 C21 C22 121.6(3)
C20 C21 H21 119.2
C22 C21 H21 119.2
C17 C22 C21 121.1(3)
C17 C22 H22 119.5
C21 C22 H22 119.5
C24 N23 C28 117.37(19)
N23 C24 C25 121.5(2)
N23 C24 C20 116.77(19)
C25 C24 C20 121.6(2)
N26 C25 C24 121.8(2)
N26 C25 C33 116.87(18)
C24 C25 C33 121.3(2)
C25 N26 C27 117.24(19)
N26 C27 C28 120.9(2)
N26 C27 C32 119.8(2)
C28 C27 C32 119.3(2)
N23 C28 C27 121.1(2)
N23 C28 C29 119.1(2)
C27 C28 C29 119.8(2)
C30 C29 C28 119.6(2)
C30 C29 H29 120.2
C28 C29 H29 120.2
C29 C30 C31 121.0(3)
C29 C30 H30 119.5
C31 C30 H30 119.5
C32 C31 C30 120.8(3)
C32 C31 H31 119.6
C30 C31 H31 119.6
C31 C32 C27 119.6(2)
C31 C32 H32 120.2
C27 C32 H32 120.2
C34 C33 C38 118.4(2)
C34 C33 C25 120.1(2)
C38 C33 C25 121.5(2)
C33 C34 C35 120.7(2)
C33 C34 H34 119.6
C35 C34 H34 119.6
C36 C35 C34 121.6(3)
C36 C35 H35 119.2
C34 C35 H35 119.2
C35 C36 C37 116.7(2)
C35 C36 C39 121.5(2)
C37 C36 C39 121.7(2)
C38 C37 C36 121.9(3)
C38 C37 H37 119.1
C36 C37 H37 119.1
C33 C38 C37 120.7(3)
C33 C38 H38 119.6
C37 C38 H38 119.6
C44 C39 C40 117.7(2)
C44 C39 C36 120.7(2)
C40 C39 C36 121.6(2)
C41 C40 C39 121.0(2)
C41 C40 H40 119.5
C39 C40 H40 119.5
C40 C41 C42 120.9(2)
C40 C41 H41 119.6
C42 C41 H41 119.6
C41 C42 C43 118.4(2)
C41 C42 C46 120.3(2)
C43 C42 C46 121.3(2)
C44 C43 C42 120.7(2)
C44 C43 H43 119.7
C42 C43 H43 119.7
C43 C44 C39 121.3(2)
C43 C44 H44 119.3
C39 C44 H44 119.3
C46 N45 C50 118.2(2)
N45 C46 C47 120.9(2)
N45 C46 C42 116.4(2)
C47 C46 C42 122.65(18)
N48 C47 C46 121.30(18)
N48 C47 C55 116.2(2)
C46 C47 C55 122.5(2)
C47 N48 C49 117.7(2)
N48 C49 C54 119.4(2)
N48 C49 C50 121.2(2)
C54 C49 C50 119.44(19)
N45 C50 C49 120.57(19)
N45 C50 C51 120.3(2)
C49 C50 C51 119.0(2)
C52 C51 C50 120.4(2)
C52 C51 H51 119.8
C50 C51 H51 119.8
C51 C52 C53 120.6(2)
C51 C52 H52 119.7
C53 C52 H52 119.7
C54 C53 C52 120.5(2)
C54 C53 H53 119.7
C52 C53 H53 119.7
C53 C54 C49 120.0(2)
C53 C54 H54 120.0
C49 C54 H54 120.0
C60 C55 C56 118.17(18)
C60 C55 C47 119.9(2)
C56 C55 C47 121.9(2)
C57 C56 C55 120.7(2)
C57 C56 H56 119.6
C55 C56 H56 119.6
C56 C57 C58 121.9(2)
C56 C57 H57 119.0
C58 C57 H57 119.0
C57 C58 C59 116.91(18)
C57 C58 C61 121.1(2)
C59 C58 C61 122.0(2)
C60 C59 C58 121.2(2)
C60 C59 H59 119.4
C58 C59 H59 119.4
C59 C60 C55 120.9(2)
C59 C60 H60 119.6
C55 C60 H60 119.6
C66 C61 C62 116.78(18)
C66 C61 C58 123.0(2)
C62 C61 C58 120.2(2)
C63 C62 C61 121.8(2)
C63 C62 H62 119.1
C61 C62 H62 119.1
C62 C63 C64 120.6(2)
C62 C63 H63 119.7
C64 C63 H63 119.7
C65 C64 C63 118.36(19)
C65 C64 C3 121.6(2)
C63 C64 C3 120.0(2)
C64 C65 C66 120.9(2)
C64 C65 H65 119.5
C66 C65 H65 119.5
C65 C66 C61 121.5(2)
C65 C66 H66 119.3
C61 C66 H66 119.3
Cl73 C71 Cl72 108.80(18)
Cl73 C71 Cl74 112.53(17)
Cl72 C71 Cl74 108.64(14)
Cl73 C71 H71 108.9
Cl72 C71 H71 108.9
Cl74 C71 H71 108.9
Cl77 C75 Cl78 111.23(17)
Cl77 C75 Cl76 109.27(15)
Cl78 C75 Cl76 109.88(17)
Cl77 C75 H75 108.8
Cl78 C75 H75 108.8
Cl76 C75 H75 108.8
Cl81 C79 Cl82 110.88(15)
Cl81 C79 Cl80 110.30(17)
Cl82 C79 Cl80 110.06(18)
Cl81 C79 H79 108.5
Cl82 C79 H79 108.5
Cl80 C79 H79 108.5

loop_
_geom_bond_atom_site_label_1
_geom_bond_atom_site_label_2
_geom_bond_distance
N1 C2 1.316(3)
N1 C6 1.371(3)
C2 C3 1.443(3)
C2 C11 1.487(3)
C3 N4 1.316(3)
C3 C64 1.489(3)
N4 C5 1.369(3)
C5 C6 1.407(3)
C5 C10 1.418(3)
C6 C7 1.414(3)
C7 C8 1.367(4)
C7 H7 0.9500
C8 C9 1.403(4)
C8 H8 0.9500
C9 C10 1.365(3)
C9 H9 0.9500
C10 H10 0.9500
C11 C16 1.388(3)
C11 C12 1.396(3)
C12 C13 1.384(3)
C12 H12 0.9500
C13 C14 1.389(3)
C13 H13 0.9500
C14 C15 1.399(3)
C14 C17 1.493(3)
C15 C16 1.376(4)
C15 H15 0.9500
C16 H16 0.9500
C17 C18 1.377(4)
C17 C22 1.382(4)
C18 C19 1.383(4)
C18 H18 0.9500
C19 C20 1.363(4)
C19 H19 0.9500
C20 C21 1.373(4)
C20 C24 1.496(3)
C21 C22 1.387(4)
C21 H21 0.9500
C22 H22 0.9500
N23 C24 1.312(3)
N23 C28 1.371(3)
C24 C25 1.430(3)
C25 N26 1.315(3)
C25 C33 1.489(3)
N26 C27 1.369(3)
C27 C28 1.400(3)
C27 C32 1.419(4)
C28 C29 1.408(4)
C29 C30 1.360(4)
C29 H29 0.9500
C30 C31 1.399(4)
C30 H30 0.9500
C31 C32 1.359(4)
C31 H31 0.9500
C32 H32 0.9500
C33 C34 1.371(4)
C33 C38 1.371(4)
C34 C35 1.388(4)
C34 H34 0.9500
C35 C36 1.379(4)
C35 H35 0.9500
C36 C37 1.382(4)
C36 C39 1.485(3)
C37 C38 1.382(4)
C37 H37 0.9500
C38 H38 0.9500
C39 C44 1.392(4)
C39 C40 1.396(3)
C40 C41 1.383(3)
C40 H40 0.9500
C41 C42 1.389(3)
C41 H41 0.9500
C42 C43 1.391(3)
C42 C46 1.487(3)
C43 C44 1.380(3)
C43 H43 0.9500
C44 H44 0.9500
N45 C46 1.324(3)
N45 C50 1.365(3)
C46 C47 1.444(3)
C47 N48 1.325(3)
C47 C55 1.485(3)
N48 C49 1.363(3)
C49 C54 1.409(3)
C49 C50 1.413(3)
C50 C51 1.413(3)
C51 C52 1.359(4)
C51 H51 0.9500
C52 C53 1.404(4)
C52 H52 0.9500
C53 C54 1.370(3)
C53 H53 0.9500
C54 H54 0.9500
C55 C60 1.389(3)
C55 C56 1.394(3)
C56 C57 1.373(3)
C56 H56 0.9500
C57 C58 1.396(3)
C57 H57 0.9500
C58 C59 1.401(3)
C58 C61 1.485(3)
C59 C60 1.385(3)
C59 H59 0.9500
C60 H60 0.9500
C61 C66 1.392(3)
C61 C62 1.402(3)
C62 C63 1.380(3)
C62 H62 0.9500
C63 C64 1.390(3)
C63 H63 0.9500
C64 C65 1.384(3)
C65 C66 1.388(3)
C65 H65 0.9500
C66 H66 0.9500
C71 Cl73 1.743(3)
C71 Cl72 1.744(3)
C71 Cl74 1.760(3)
C71 H71 1.0000
C75 Cl77 1.761(3)
C75 Cl78 1.762(3)
C75 Cl76 1.766(3)
C75 H75 1.0000
C79 Cl81 1.745(3)
C79 Cl82 1.751(3)
C79 Cl80 1.761(3)
C79 H79 1.0000

loop_
_geom_torsion_atom_site_label_1
_geom_torsion_atom_site_label_2
_geom_torsion_atom_site_label_3
_geom_torsion_atom_site_label_4
_geom_torsion
C6 N1 C2 C3 -1.9(4)
C6 N1 C2 C11 177.4(2)
N1 C2 C3 N4 4.0(4)
C11 C2 C3 N4 -175.3(2)
N1 C2 C3 C64 -173.7(2)
C11 C2 C3 C64 7.0(4)
C2 C3 N4 C5 -2.8(4)
C64 C3 N4 C5 175.0(2)
C3 N4 C5 C6 -0.1(4)
C3 N4 C5 C10 179.8(2)
C2 N1 C6 C5 -1.0(4)
C2 N1 C6 C7 -179.4(2)
N4 C5 C6 N1 2.1(4)
C10 C5 C6 N1 -177.8(2)
N4 C5 C6 C7 -179.5(2)
C10 C5 C6 C7 0.6(4)
N1 C6 C7 C8 178.3(2)
C5 C6 C7 C8 -0.2(4)
C6 C7 C8 C9 -0.7(4)
C7 C8 C9 C10 1.1(5)
C8 C9 C10 C5 -0.7(4)
N4 C5 C10 C9 179.9(3)
C6 C5 C10 C9 -0.2(4)
N1 C2 C11 C16 -128.2(3)
C3 C2 C11 C16 51.1(4)
N1 C2 C11 C12 51.0(3)
C3 C2 C11 C12 -129.7(2)
C16 C11 C12 C13 -1.8(4)
C2 C11 C12 C13 179.0(2)
C11 C12 C13 C14 1.2(4)
C12 C13 C14 C15 0.3(4)
C12 C13 C14 C17 -177.3(2)
C13 C14 C15 C16 -1.2(4)
C17 C14 C15 C16 176.4(2)
C14 C15 C16 C11 0.6(4)
C12 C11 C16 C15 0.9(4)
C2 C11 C16 C15 -179.9(2)
C13 C14 C17 C18 28.6(3)
C15 C14 C17 C18 -149.0(2)
C13 C14 C17 C22 -151.2(3)
C15 C14 C17 C22 31.2(4)
C22 C17 C18 C19 -4.3(4)
C14 C17 C18 C19 175.9(2)
C17 C18 C19 C20 0.7(4)
C18 C19 C20 C21 3.5(4)
C18 C19 C20 C24 179.7(2)
C19 C20 C21 C22 -4.0(4)
C24 C20 C21 C22 179.9(3)
C18 C17 C22 C21 3.8(4)
C14 C17 C22 C21 -176.4(3)
C20 C21 C22 C17 0.3(5)
C28 N23 C24 C25 0.8(4)
C28 N23 C24 C20 177.0(2)
C19 C20 C24 N23 -86.1(3)
C21 C20 C24 N23 89.8(3)
C19 C20 C24 C25 90.1(3)
C21 C20 C24 C25 -94.0(3)
N23 C24 C25 N26 2.0(4)
C20 C24 C25 N26 -174.0(2)
N23 C24 C25 C33 -178.2(2)
C20 C24 C25 C33 5.8(4)
C24 C25 N26 C27 -2.8(4)
C33 C25 N26 C27 177.3(2)
C25 N26 C27 C28 1.0(4)
C25 N26 C27 C32 -176.2(2)
C24 N23 C28 C27 -2.6(4)
C24 N23 C28 C29 176.1(3)
N26 C27 C28 N23 1.8(4)
C32 C27 C28 N23 179.0(3)
N26 C27 C28 C29 -176.9(3)
C32 C27 C28 C29 0.3(4)
N23 C28 C29 C30 -178.2(3)
C27 C28 C29 C30 0.5(5)
C28 C29 C30 C31 -0.2(5)
C29 C30 C31 C32 -0.9(5)
C30 C31 C32 C27 1.7(5)
N26 C27 C32 C31 175.8(3)
C28 C27 C32 C31 -1.4(4)
N26 C25 C33 C34 68.6(3)
C24 C25 C33 C34 -111.3(3)
N26 C25 C33 C38 -109.0(3)
C24 C25 C33 C38 71.2(4)
C38 C33 C34 C35 0.0(4)
C25 C33 C34 C35 -177.6(2)
C33 C34 C35 C36 1.1(4)
C34 C35 C36 C37 -1.6(4)
C34 C35 C36 C39 -178.4(2)
C35 C36 C37 C38 0.9(5)
C39 C36 C37 C38 177.8(3)
C34 C33 C38 C37 -0.6(5)
C25 C33 C38 C37 176.9(3)
C36 C37 C38 C33 0.2(5)
C35 C36 C39 C44 144.7(3)
C37 C36 C39 C44 -32.0(4)
C35 C36 C39 C40 -33.5(3)
C37 C36 C39 C40 149.8(3)
C44 C39 C40 C41 -1.5(4)
C36 C39 C40 C41 176.7(2)
C39 C40 C41 C42 -0.8(4)
C40 C41 C42 C43 2.4(3)
C40 C41 C42 C46 -177.6(2)
C41 C42 C43 C44 -1.7(4)
C46 C42 C43 C44 178.3(2)
C42 C43 C44 C39 -0.6(4)
C40 C39 C44 C43 2.2(4)
C36 C39 C44 C43 -176.1(2)
C50 N45 C46 C47 1.8(4)
C50 N45 C46 C42 -177.3(2)
C41 C42 C46 N45 -44.1(3)
C43 C42 C46 N45 135.9(2)
C41 C42 C46 C47 136.9(2)
C43 C42 C46 C47 -43.1(4)
N45 C46 C47 N48 -3.5(4)
C42 C46 C47 N48 175.5(2)
N45 C46 C47 C55 176.9(2)
C42 C46 C47 C55 -4.1(4)
C46 C47 N48 C49 2.0(4)
C55 C47 N48 C49 -178.3(2)
C47 N48 C49 C54 -179.8(2)
C47 N48 C49 C50 0.9(4)
C46 N45 C50 C49 1.1(4)
C46 N45 C50 C51 178.8(2)
N48 C49 C50 N45 -2.5(4)
C54 C49 C50 N45 178.1(2)
N48 C49 C50 C51 179.7(2)
C54 C49 C50 C51 0.4(4)
N45 C50 C51 C52 -177.4(3)
C49 C50 C51 C52 0.4(4)
C50 C51 C52 C53 -0.7(4)
C51 C52 C53 C54 0.3(4)
C52 C53 C54 C49 0.5(4)
N48 C49 C54 C53 179.9(2)
C50 C49 C54 C53 -0.8(4)
N48 C47 C55 C60 -42.7(3)
C46 C47 C55 C60 136.9(3)
N48 C47 C55 C56 137.4(3)
C46 C47 C55 C56 -42.9(4)
C60 C55 C56 C57 -3.6(4)
C47 C55 C56 C57 176.3(2)
C55 C56 C57 C58 0.4(4)
C56 C57 C58 C59 3.1(4)
C56 C57 C58 C61 -176.6(2)
C57 C58 C59 C60 -3.5(4)
C61 C58 C59 C60 176.2(2)
C58 C59 C60 C55 0.4(4)
C56 C55 C60 C59 3.2(4)
C47 C55 C60 C59 -176.7(2)
C57 C58 C61 C66 167.3(2)
C59 C58 C61 C66 -12.4(4)
C57 C58 C61 C62 -12.3(4)
C59 C58 C61 C62 168.0(2)
C66 C61 C62 C63 -0.3(4)
C58 C61 C62 C63 179.3(2)
C61 C62 C63 C64 1.4(4)
C62 C63 C64 C65 -0.9(4)
C62 C63 C64 C3 176.9(2)
N4 C3 C64 C65 51.4(4)
C2 C3 C64 C65 -130.8(3)
N4 C3 C64 C63 -126.4(3)
C2 C3 C64 C63 51.4(4)
C63 C64 C65 C66 -0.7(4)
C3 C64 C65 C66 -178.5(2)
C64 C65 C66 C61 1.8(4)
C62 C61 C66 C65 -1.2(4)
C58 C61 C66 C65 179.2(2)
